data_4073414
loop_
_publ_author_name
'Jaroschik, Florian'
'Nief, Fran\,cois'
'Le Goff, Xavier-Fr\'ed\'eric'
'Ricard, Louis'

_publ_section_title
;
 Synthesis and Reactivity of Organometallic Complexes of Divalent Thulium
 with Cyclopentadienyl and Phospholyl Ligands
;
_journal_issue 14
_journal_name_full Organometallics
_journal_page_first 3552
_journal_paper_doi 10.1021/om700316a
_journal_volume 26
_journal_year 2007
_chemical_formula_sum 'C52 H84 I2 Tm2'
_chemical_formula_weight 1300.85
_chemical_name_systematic
; 
 ? 
;
_space_group_IT_number 2
_symmetry_cell_setting triclinic
_symmetry_space_group_name_Hall '-P 1'
_symmetry_space_group_name_H-M 'P -1'
_atom_sites_solution_hydrogens geom
_atom_sites_solution_primary direct
_atom_sites_solution_secondary difmap
_audit_creation_method SHELXL-97
_cell_angle_alpha 81.180(1)
_cell_angle_beta 72.891(1)
_cell_angle_gamma 78.824(1)
_cell_formula_units_Z 1
_cell_length_a 10.492(1)
_cell_length_b 10.550(1)
_cell_length_c 12.863(1)
_cell_measurement_reflns_used 5164
_cell_measurement_temperature 150.0(1)
_cell_measurement_theta_max 30.034
_cell_measurement_theta_min 0.998
_cell_volume 1327.9(2)
_computing_structure_refinement 'SHELXL-97 (Sheldrick, 1997)'
_computing_structure_solution 'SHELXS-97 (Sheldrick, 1990)'
_diffrn_ambient_temperature 150.0(1)
_diffrn_measured_fraction_theta_full .997
_diffrn_measured_fraction_theta_max .997
_diffrn_measurement_device_type KappaCCD
_diffrn_measurement_method 'phi and omega scans'
_diffrn_radiation_monochromator graphite
_diffrn_radiation_source 'fine-focus sealed tube'
_diffrn_radiation_type MoK\a
_diffrn_radiation_wavelength 0.71069
_diffrn_reflns_av_R_equivalents 0.0201
_diffrn_reflns_av_sigmaI/netI 0.0326
_diffrn_reflns_limit_h_max 14
_diffrn_reflns_limit_h_min -14
_diffrn_reflns_limit_k_max 14
_diffrn_reflns_limit_k_min -12
_diffrn_reflns_limit_l_max 18
_diffrn_reflns_limit_l_min -17
_diffrn_reflns_number 10657
_diffrn_reflns_theta_full 30.03
_diffrn_reflns_theta_max 30.03
_diffrn_reflns_theta_min 3.32
_exptl_absorpt_coefficient_mu 4.512
_exptl_absorpt_correction_T_max 0.6611
_exptl_absorpt_correction_T_min 0.4369
_exptl_absorpt_correction_type multi-scan
_exptl_crystal_colour 'pale yellow'
_exptl_crystal_density_diffrn 1.627
_exptl_crystal_density_method 'not measured'
_exptl_crystal_description plate
_exptl_crystal_F_000 640
_exptl_crystal_size_max 0.22
_exptl_crystal_size_mid 0.16
_exptl_crystal_size_min 0.10
_refine_diff_density_max 5.990
_refine_diff_density_min -2.443
_refine_diff_density_rms .166
_refine_ls_extinction_coef 0.0006(4)
_refine_ls_extinction_expression Fc^*^=kFc[1+0.001xFc^2^\l^3^/sin(2\q)]^-1/4^
_refine_ls_extinction_method SHELXL
_refine_ls_goodness_of_fit_ref 1.004
_refine_ls_hydrogen_treatment mixed
_refine_ls_matrix_type full
_refine_ls_number_parameters 266
_refine_ls_number_reflns 7739
_refine_ls_number_restraints 0
_refine_ls_restrained_S_all 1.004
_refine_ls_R_factor_all 0.0416
_refine_ls_R_factor_gt 0.0390
_refine_ls_shift/su_max 0.001
_refine_ls_shift/su_mean 0.000
_refine_ls_structure_factor_coef Fsqd
_refine_ls_weighting_details 'calc w=1/[\s^2^(Fo^2^)+(0.0554P)^2^+6.4216P] where P=(Fo^2^+2Fc^2^)/3'
_refine_ls_weighting_scheme calc
_refine_ls_wR_factor_gt 0.1060
_refine_ls_wR_factor_ref 0.1080
_reflns_number_gt 7241
_reflns_number_total 7739
_reflns_threshold_expression >2sigma(I)
_cod_data_source_file om700316a-file002.cif
_cod_data_source_block tmbistbucpi
_cod_depositor_comments
;
The following automatic conversions were performed:

'_symmetry_cell_setting' value 'Triclinic' changed to 'triclinic'
according to /home/saulius/struct/CIF-dictionaries/cif_core.dic
dictionary named 'cif_core.dic' version 2.4.1 from 2010-06-29.

Automatic conversion script
Id: cif_fix_values 1715 2011-07-08 13:25:40Z adriana 
;
_cod_original_sg_symbol_H-M 'P-1     '
_cod_database_code 4073414

loop_
_symmetry_equiv_pos_as_xyz
'x, y, z'
'-x, -y, -z'

loop_
_atom_site_label
_atom_site_type_symbol
_atom_site_fract_x
_atom_site_fract_y
_atom_site_fract_z
_atom_site_U_iso_or_equiv
_atom_site_adp_type
_atom_site_occupancy
_atom_site_symmetry_multiplicity
_atom_site_calc_flag
_atom_site_refinement_flags
Tm1 Tm 0.990813(17) 0.506338(18) 0.322249(14) 0.02450(8) Uani 1 1 d .
I1 I 0.80581(3) 0.48208(3) 0.55372(2) 0.03128(9) Uani 1 1 d .
C1 C 1.0596(5) 0.2443(5) 0.3321(4) 0.0335(9) Uani 1 1 d .
H1 H 1.0729 0.1991 0.3988 0.040 Uiso 1 1 calc R
C2 C 1.1613(5) 0.2927(5) 0.2452(4) 0.0318(9) Uani 1 1 d .
C3 C 1.0969(5) 0.3628(5) 0.1663(4) 0.0318(9) Uani 1 1 d .
H3 H 1.1395 0.4097 0.1001 0.038 Uiso 1 1 calc R
C4 C 0.9571(5) 0.3507(5) 0.2036(4) 0.0319(9) Uani 1 1 d .
H4 H 0.8907 0.3883 0.1665 0.038 Uiso 1 1 calc R
C5 C 0.9343(5) 0.2729(4) 0.3056(4) 0.0301(8) Uani 1 1 d .
C6 C 1.3135(5) 0.2477(5) 0.2258(5) 0.0369(10) Uani 1 1 d .
C7 C 1.3488(6) 0.1821(6) 0.3304(6) 0.0480(13) Uani 1 1 d .
H7A H 1.3002 0.1081 0.3591 0.072 Uiso 1 1 calc R
H7B H 1.3225 0.2445 0.3850 0.072 Uiso 1 1 calc R
H7C H 1.4463 0.1515 0.3143 0.072 Uiso 1 1 calc R
C8 C 1.3545(7) 0.1489(7) 0.1406(6) 0.0600(18) Uani 1 1 d .
H8A H 1.3154 0.0701 0.1732 0.090 Uiso 1 1 calc R
H8B H 1.4532 0.1271 0.1172 0.090 Uiso 1 1 calc R
H8C H 1.3211 0.1868 0.0773 0.090 Uiso 1 1 calc R
C9 C 1.3960(5) 0.3592(6) 0.1782(5) 0.0455(12) Uani 1 1 d .
H9A H 1.4925 0.3252 0.1659 0.068 Uiso 1 1 calc R
H9B H 1.3698 0.4253 0.2296 0.068 Uiso 1 1 calc R
H9C H 1.3783 0.3982 0.1086 0.068 Uiso 1 1 calc R
C10 C 0.8105(5) 0.2058(5) 0.3594(5) 0.0362(10) Uani 1 1 d .
C11 C 0.6770(5) 0.2985(5) 0.3713(5) 0.0383(10) Uani 1 1 d .
H11A H 0.6731 0.3655 0.4176 0.057 Uiso 1 1 calc R
H11B H 0.6018 0.2498 0.4050 0.057 Uiso 1 1 calc R
H11C H 0.6704 0.3395 0.2990 0.057 Uiso 1 1 calc R
C12 C 0.8157(7) 0.1362(6) 0.4721(6) 0.0537(16) Uani 1 1 d .
H12A H 0.8946 0.0675 0.4639 0.080 Uiso 1 1 calc R
H12B H 0.7333 0.0979 0.5061 0.080 Uiso 1 1 calc R
H12C H 0.8225 0.1987 0.5185 0.080 Uiso 1 1 calc R
C13 C 0.8147(7) 0.1039(6) 0.2843(7) 0.0583(17) Uani 1 1 d .
H13A H 0.8054 0.1477 0.2134 0.087 Uiso 1 1 calc R
H13B H 0.7404 0.0542 0.3179 0.087 Uiso 1 1 calc R
H13C H 0.9010 0.0449 0.2737 0.087 Uiso 1 1 calc R
C14 C 0.9913(5) 0.7571(4) 0.3038(4) 0.0325(9) Uani 1 1 d .
H14 H 1.0392 0.7847 0.3462 0.039 Uiso 1 1 calc R
C15 C 0.8541(5) 0.7425(5) 0.3386(4) 0.0329(9) Uani 1 1 d .
H15 H 0.7940 0.7589 0.4082 0.039 Uiso 1 1 calc R
C16 C 0.8204(4) 0.6989(4) 0.2520(4) 0.0279(8) Uani 1 1 d .
C17 C 0.9412(5) 0.6854(5) 0.1651(4) 0.0301(8) Uani 1 1 d .
H17 H 0.9497 0.6551 0.0972 0.036 Uiso 1 1 calc R
C18 C 1.0466(4) 0.7235(4) 0.1942(4) 0.0288(8) Uani 1 1 d .
C19 C 0.6771(5) 0.7069(5) 0.2433(4) 0.0338(9) Uani 1 1 d .
C20 C 0.6356(6) 0.8467(6) 0.1956(6) 0.0498(15) Uani 1 1 d .
H20A H 0.6418 0.9081 0.2433 0.075 Uiso 1 1 calc R
H20B H 0.5425 0.8575 0.1909 0.075 Uiso 1 1 calc R
H20C H 0.6961 0.8633 0.1225 0.075 Uiso 1 1 calc R
C21 C 0.5778(5) 0.6781(7) 0.3525(5) 0.0530(15) Uani 1 1 d .
H21A H 0.6083 0.5919 0.3857 0.079 Uiso 1 1 calc R
H21B H 0.4887 0.6800 0.3418 0.079 Uiso 1 1 calc R
H21C H 0.5719 0.7436 0.4007 0.079 Uiso 1 1 calc R
C22 C 0.6715(5) 0.6151(6) 0.1635(5) 0.0416(11) Uani 1 1 d .
H22A H 0.7346 0.6343 0.0921 0.062 Uiso 1 1 calc R
H22B H 0.5797 0.6276 0.1556 0.062 Uiso 1 1 calc R
H22C H 0.6965 0.5250 0.1919 0.062 Uiso 1 1 calc R
C23 C 1.1765(5) 0.7602(5) 0.1165(4) 0.0347(10) Uani 1 1 d .
C24 C 1.2310(7) 0.6731(8) 0.0235(5) 0.0558(16) Uani 1 1 d .
H24A H 1.3156 0.6983 -0.0248 0.084 Uiso 1 1 calc R
H24B H 1.1647 0.6827 -0.0183 0.084 Uiso 1 1 calc R
H24C H 1.2478 0.5824 0.0539 0.084 Uiso 1 1 calc R
C25 C 1.2855(6) 0.7551(7) 0.1732(6) 0.0515(15) Uani 1 1 d .
H25A H 1.2534 0.8150 0.2300 0.077 Uiso 1 1 calc R
H25B H 1.3668 0.7805 0.1196 0.077 Uiso 1 1 calc R
H25C H 1.3068 0.6666 0.2067 0.077 Uiso 1 1 calc R
C26 C 1.1425(6) 0.9001(6) 0.0659(6) 0.0556(17) Uani 1 1 d .
H26A H 1.1071 0.9582 0.1241 0.083 Uiso 1 1 calc R
H26B H 1.0743 0.9037 0.0269 0.083 Uiso 1 1 calc R
H26C H 1.2243 0.9276 0.0147 0.083 Uiso 1 1 calc R

loop_
_atom_site_aniso_label
_atom_site_aniso_U_11
_atom_site_aniso_U_22
_atom_site_aniso_U_33
_atom_site_aniso_U_23
_atom_site_aniso_U_13
_atom_site_aniso_U_12
Tm1 0.02031(10) 0.03267(11) 0.01970(10) -0.00119(6) -0.00591(6) -0.00266(6)
I1 0.02310(14) 0.04930(18) 0.02270(14) -0.00484(11) -0.00469(10) -0.01023(11)
C1 0.031(2) 0.034(2) 0.036(2) -0.0013(18) -0.0116(18) -0.0018(17)
C2 0.026(2) 0.034(2) 0.033(2) -0.0094(17) -0.0067(17) 0.0022(16)
C3 0.028(2) 0.041(2) 0.025(2) -0.0072(17) -0.0045(16) -0.0025(17)
C4 0.029(2) 0.038(2) 0.029(2) -0.0086(17) -0.0095(17) -0.0004(17)
C5 0.0266(19) 0.032(2) 0.033(2) -0.0078(17) -0.0094(17) -0.0016(16)
C6 0.025(2) 0.042(2) 0.040(3) -0.011(2) -0.0065(18) 0.0039(18)
C7 0.031(2) 0.050(3) 0.057(4) 0.005(3) -0.016(2) 0.003(2)
C8 0.045(3) 0.066(4) 0.070(4) -0.038(4) -0.018(3) 0.019(3)
C9 0.026(2) 0.055(3) 0.046(3) -0.009(2) 0.001(2) 0.000(2)
C10 0.034(2) 0.031(2) 0.045(3) -0.0024(19) -0.012(2) -0.0080(18)
C11 0.029(2) 0.042(3) 0.046(3) -0.004(2) -0.013(2) -0.0074(19)
C12 0.047(3) 0.051(3) 0.065(4) 0.022(3) -0.023(3) -0.022(3)
C13 0.059(4) 0.043(3) 0.079(5) -0.026(3) -0.013(3) -0.015(3)
C14 0.033(2) 0.030(2) 0.037(2) -0.0023(17) -0.0125(19) -0.0054(17)
C15 0.031(2) 0.032(2) 0.033(2) -0.0053(17) -0.0066(18) 0.0008(17)
C16 0.0230(18) 0.0313(19) 0.029(2) 0.0001(16) -0.0095(16) -0.0008(15)
C17 0.028(2) 0.037(2) 0.0240(19) 0.0033(16) -0.0089(16) -0.0034(16)
C18 0.0249(19) 0.033(2) 0.027(2) 0.0046(16) -0.0087(16) -0.0049(15)
C19 0.0226(19) 0.036(2) 0.041(3) -0.0017(19) -0.0103(18) -0.0014(16)
C20 0.038(3) 0.039(3) 0.078(4) 0.003(3) -0.033(3) -0.001(2)
C21 0.023(2) 0.080(4) 0.049(3) -0.002(3) -0.003(2) -0.007(2)
C22 0.031(2) 0.047(3) 0.051(3) -0.007(2) -0.019(2) -0.002(2)
C23 0.025(2) 0.041(2) 0.035(2) 0.0076(19) -0.0068(17) -0.0086(17)
C24 0.041(3) 0.075(4) 0.042(3) -0.008(3) 0.007(2) -0.017(3)
C25 0.035(3) 0.067(4) 0.054(4) 0.014(3) -0.018(3) -0.020(3)
C26 0.040(3) 0.052(3) 0.063(4) 0.025(3) -0.010(3) -0.010(2)

loop_
_atom_type_symbol
_atom_type_description
_atom_type_scat_dispersion_real
_atom_type_scat_dispersion_imag
_atom_type_scat_source
C C .0033 .0016 'International Tables Vol C Tables 4.2.6.8 and 6.1.1.4'
H H .0000 .0000 'International Tables Vol C Tables 4.2.6.8 and 6.1.1.4'
I I -.4742 1.8119 'International Tables Vol C Tables 4.2.6.8 and 6.1.1.4'
Tm Tm -.3139 5.2483 'International Tables Vol C Tables 4.2.6.8 and 6.1.1.4'

loop_
_geom_angle_atom_site_label_1
_geom_angle_atom_site_label_2
_geom_angle_atom_site_label_3
_geom_angle
_geom_angle_site_symmetry_3
C4 Tm1 C3 32.54(15) .
C4 Tm1 C14 134.93(16) .
C3 Tm1 C14 124.55(16) .
C4 Tm1 C15 122.94(15) .
C3 Tm1 C15 134.84(16) .
C14 Tm1 C15 31.13(15) .
C4 Tm1 C17 83.92(15) .
C3 Tm1 C17 83.98(15) .
C14 Tm1 C17 51.07(15) .
C15 Tm1 C17 51.12(15) .
C4 Tm1 C18 107.27(15) .
C3 Tm1 C18 93.35(15) .
C14 Tm1 C18 31.37(15) .
C15 Tm1 C18 51.66(15) .
C17 Tm1 C18 30.77(14) .
C4 Tm1 C16 92.08(15) .
C3 Tm1 C16 106.61(15) .
C14 Tm1 C16 51.56(14) .
C15 Tm1 C16 31.18(15) .
C17 Tm1 C16 31.05(14) .
C18 Tm1 C16 51.64(13) .
C4 Tm1 C5 31.26(15) .
C3 Tm1 C5 52.09(15) .
C14 Tm1 C5 162.34(15) .
C15 Tm1 C5 135.35(15) .
C17 Tm1 C5 113.08(15) .
C18 Tm1 C5 138.53(15) .
C16 Tm1 C5 111.06(14) .
C4 Tm1 C2 51.94(15) .
C3 Tm1 C2 31.08(15) .
C14 Tm1 C2 137.69(15) .
C15 Tm1 C2 163.33(16) .
C17 Tm1 C2 113.03(15) .
C18 Tm1 C2 112.49(15) .
C16 Tm1 C2 137.67(14) .
C5 Tm1 C2 50.77(14) .
C4 Tm1 C1 51.09(15) .
C3 Tm1 C1 50.93(16) .
C14 Tm1 C1 165.23(15) .
C15 Tm1 C1 163.37(15) .
C17 Tm1 C1 132.74(15) .
C18 Tm1 C1 142.06(15) .
C16 Tm1 C1 140.89(14) .
C5 Tm1 C1 30.42(14) .
C2 Tm1 C1 30.11(15) .
C4 Tm1 I1 112.26(11) .
C3 Tm1 I1 137.45(11) .
C14 Tm1 I1 97.44(11) .
C15 Tm1 I1 78.03(11) .
C17 Tm1 I1 124.33(10) .
C18 Tm1 I1 127.67(10) .
C16 Tm1 I1 93.55(10) .
C5 Tm1 I1 85.90(10) .
C2 Tm1 I1 118.59(11) .
C1 Tm1 I1 90.13(11) .
C4 Tm1 I1 136.66(11) 2_766
C3 Tm1 I1 110.74(11) 2_766
C14 Tm1 I1 78.83(11) 2_766
C15 Tm1 I1 99.74(11) 2_766
C17 Tm1 I1 123.32(10) 2_766
C18 Tm1 I1 92.60(10) 2_766
C16 Tm1 I1 129.21(10) 2_766
C5 Tm1 I1 118.83(10) 2_766
C2 Tm1 I1 85.03(10) 2_766
C1 Tm1 I1 89.85(10) 2_766
I1 Tm1 I1 81.457(11) 2_766
Tm1 I1 Tm1 98.543(11) 2_766
C2 C1 C5 110.1(4) .
C2 C1 Tm1 74.9(3) .
C5 C1 Tm1 74.2(3) .
C1 C2 C3 106.8(4) .
C1 C2 C6 125.7(4) .
C3 C2 C6 125.7(4) .
C1 C2 Tm1 75.0(3) .
C3 C2 Tm1 68.4(2) .
C6 C2 Tm1 133.8(3) .
C2 C3 C4 108.2(4) .
C2 C3 Tm1 80.6(3) .
C4 C3 Tm1 73.3(3) .
C5 C4 C3 108.4(4) .
C5 C4 Tm1 80.4(3) .
C3 C4 Tm1 74.2(3) .
C1 C5 C4 106.3(4) .
C1 C5 C10 126.6(4) .
C4 C5 C10 125.4(4) .
C1 C5 Tm1 75.4(3) .
C4 C5 Tm1 68.4(3) .
C10 C5 Tm1 132.5(3) .
C7 C6 C2 111.8(4) .
C7 C6 C8 109.2(5) .
C2 C6 C8 106.4(4) .
C7 C6 C9 109.0(5) .
C2 C6 C9 112.7(4) .
C8 C6 C9 107.6(5) .
C11 C10 C5 113.3(4) .
C11 C10 C12 108.9(5) .
C5 C10 C12 111.3(4) .
C11 C10 C13 108.1(5) .
C5 C10 C13 106.5(5) .
C12 C10 C13 108.6(5) .
C15 C14 C18 108.7(4) .
C15 C14 Tm1 74.7(3) .
C18 C14 Tm1 76.0(3) .
C14 C15 C16 108.6(4) .
C14 C15 Tm1 74.1(3) .
C16 C15 Tm1 76.0(3) .
C17 C16 C15 106.1(4) .
C17 C16 C19 126.5(4) .
C15 C16 C19 124.9(4) .
C17 C16 Tm1 73.5(2) .
C15 C16 Tm1 72.9(2) .
C19 C16 Tm1 132.6(3) .
C18 C17 C16 110.3(4) .
C18 C17 Tm1 75.4(2) .
C16 C17 Tm1 75.4(2) .
C17 C18 C14 106.2(4) .
C17 C18 C23 126.3(4) .
C14 C18 C23 125.2(4) .
C17 C18 Tm1 73.8(2) .
C14 C18 Tm1 72.6(2) .
C23 C18 Tm1 132.0(3) .
C21 C19 C16 112.8(4) .
C21 C19 C22 109.0(5) .
C16 C19 C22 111.6(4) .
C21 C19 C20 109.4(5) .
C16 C19 C20 106.4(4) .
C22 C19 C20 107.4(5) .
C18 C23 C25 112.8(4) .
C18 C23 C24 111.3(4) .
C25 C23 C24 108.9(5) .
C18 C23 C26 106.9(4) .
C25 C23 C26 108.9(5) .
C24 C23 C26 107.8(5) .

loop_
_geom_bond_atom_site_label_1
_geom_bond_atom_site_label_2
_geom_bond_distance
_geom_bond_site_symmetry_2
Tm1 C4 2.542(5) .
Tm1 C3 2.553(5) .
Tm1 C14 2.620(5) .
Tm1 C15 2.628(5) .
Tm1 C17 2.644(4) .
Tm1 C18 2.664(4) .
Tm1 C16 2.668(4) .
Tm1 C5 2.696(5) .
Tm1 C2 2.710(4) .
Tm1 C1 2.712(5) .
Tm1 I1 3.0424(4) .
Tm1 I1 3.0459(4) 2_766
I1 Tm1 3.0458(4) 2_766
C1 C2 1.408(7) .
C1 C5 1.419(6) .
C2 C3 1.418(7) .
C2 C6 1.532(6) .
C3 C4 1.427(6) .
C4 C5 1.419(7) .
C5 C10 1.531(7) .
C6 C7 1.528(8) .
C6 C8 1.540(8) .
C6 C9 1.540(8) .
C10 C11 1.527(7) .
C10 C12 1.532(8) .
C10 C13 1.539(8) .
C14 C15 1.408(7) .
C14 C18 1.429(7) .
C15 C16 1.424(7) .
C16 C17 1.422(6) .
C16 C19 1.525(6) .
C17 C18 1.409(6) .
C18 C23 1.514(6) .
C19 C21 1.510(8) .
C19 C22 1.535(8) .
C19 C20 1.539(7) .
C23 C25 1.515(7) .
C23 C24 1.528(9) .
C23 C26 1.539(7) .
